data_2021043
loop_
_publ_author_name
'Hao, Hongguo'
'Wang, Yuchen'
'Yuan, Suxian'
'Li, Dacheng'
'Sun, Junshan'

_publ_section_title
;
 Two novel lanthanide(III) organic frameworks based on a
 biphenyltetracarboxylate ligand: synthesis, structure and magnetic and
 luminescence properties
;
_journal_coeditor_code LF3071
_journal_issue 3
_journal_name_full 'Acta Crystallographica Section C'
_journal_page_first
;
;
_journal_paper_doi 10.1107/S205322961800205X
_journal_volume 74
_journal_year 2018
_chemical_formula_iupac '[Tb4 (C16 H6 O8)2 (C2 H3 O2)4 (C4 H9 N O)4 (H2 O)4], 5H2 O'
_chemical_formula_moiety 'C56 H68 N4 O32 Tb4, 5H2 O'
_chemical_formula_sum 'C56 H78 N4 O37 Tb4'
_chemical_formula_weight 2026.53
_chemical_name_systematic
;Poly[[tetraaquatetra-\m~2~-acetato-bis(\m~4~-biphenyl-3,3',5,5'-tetracarboxylato)tetrakis(dimethylacetamide)tetraterbium(III)]
pentahydrate]
;
_space_group_crystal_system monoclinic
_space_group_IT_number 14
_space_group_name_Hall '-P 2yn'
_space_group_name_H-M_alt 'P 1 21/n 1'
_symmetry_space_group_name_Hall '-P 2yn'
_symmetry_space_group_name_H-M 'P 1 21/n 1'
_atom_sites_solution_hydrogens geom
_audit_creation_method SHELXL-2015
_cell_angle_alpha 90
_cell_angle_beta 94.351(2)
_cell_angle_gamma 90
_cell_formula_units_Z 1
_cell_length_a 9.3676(7)
_cell_length_b 17.6232(14)
_cell_length_c 11.3172(9)
_cell_measurement_reflns_used 2165
_cell_measurement_temperature 298(2)
_cell_measurement_theta_max 25.939
_cell_measurement_theta_min 2.935
_cell_volume 1862.9(3)
_computing_cell_refinement
;
SAINT (Bruker, 2014)
;
_computing_data_collection
;
APEX2 (Bruker, 2014)
;
_computing_data_reduction
;
SAINT (Bruker, 2014)
;
_computing_molecular_graphics 'Please provide'
_computing_publication_material
;
SHELXL2015 (Sheldrick, 2015b)
;
_computing_structure_refinement
;
SHELXL2015 (Sheldrick, 2015b)
;
_computing_structure_solution
;
SHELXS2015 (Sheldrick, 2015a)
;
_diffrn_ambient_temperature 298(2)
_diffrn_measured_fraction_theta_full 0.961
_diffrn_measured_fraction_theta_max 0.961
_diffrn_measurement_device_type 'Bruker APEXII CCD'
_diffrn_measurement_method '\f and \w scans'
_diffrn_radiation_type MoK\a
_diffrn_radiation_wavelength 0.71073
_diffrn_reflns_av_R_equivalents 0.0719
_diffrn_reflns_limit_h_max 11
_diffrn_reflns_limit_h_min -10
_diffrn_reflns_limit_k_max 20
_diffrn_reflns_limit_k_min -20
_diffrn_reflns_limit_l_max 13
_diffrn_reflns_limit_l_min -11
_diffrn_reflns_number 8955
_diffrn_reflns_theta_full 25.019
_diffrn_reflns_theta_max 25.019
_diffrn_reflns_theta_min 2.933
_exptl_absorpt_coefficient_mu 3.833
_exptl_absorpt_correction_T_max 0.656
_exptl_absorpt_correction_T_min 0.597
_exptl_absorpt_correction_type multi-scan
_exptl_absorpt_process_details
;
(SADABS; Bruker, 2014)
;
_exptl_crystal_colour colorless
_exptl_crystal_density_diffrn 1.726
_exptl_crystal_description bloc
_exptl_crystal_F_000 940
_exptl_crystal_size_max 0.150
_exptl_crystal_size_mid 0.130
_exptl_crystal_size_min 0.120
_refine_diff_density_max 1.500
_refine_diff_density_min -1.582
_refine_ls_extinction_method none
_refine_ls_goodness_of_fit_ref 1.011
_refine_ls_hydrogen_treatment constr
_refine_ls_matrix_type full
_refine_ls_number_parameters 221
_refine_ls_number_reflns 3162
_refine_ls_number_restraints 448
_refine_ls_restrained_S_all 1.045
_refine_ls_R_factor_all 0.0807
_refine_ls_R_factor_gt 0.0597
_refine_ls_shift/su_max 0.001
_refine_ls_shift/su_mean 0.000
_refine_ls_structure_factor_coef Fsqd
_refine_ls_weighting_details 'w=1/[\s^2^(Fo^2^)+(0.0882P)^2^] where P=(Fo^2^+2Fc^2^)/3'
_refine_ls_weighting_scheme calc
_refine_ls_wR_factor_gt 0.1460
_refine_ls_wR_factor_ref 0.1554
_reflns_number_gt 2200
_reflns_number_total 3162
_reflns_threshold_expression 'I > 2\s(I)'
_cod_data_source_file lf3071sup1.cif
_cod_data_source_block 140901b
_cod_original_sg_symbol_H-M 'P 21/n'
_cod_database_code 2021043
_shelx_space_group_comment
;
The symmetry employed for this shelxl refinement is uniquely defined
by the following loop, which should always be used as a source of
symmetry information in preference to the above space-group names.
They are only intended as comments.
;
_shelx_estimated_absorpt_t_min 0.597
_shelx_estimated_absorpt_t_max 0.656

loop_
_space_group_symop_operation_xyz
'x, y, z'
'-x+1/2, y+1/2, -z+1/2'
'-x, -y, -z'
'x-1/2, -y-1/2, z-1/2'

loop_
_atom_site_type_symbol
_atom_site_label
_atom_site_fract_x
_atom_site_fract_y
_atom_site_fract_z
_atom_site_U_iso_or_equiv
_atom_site_adp_type
_atom_site_calc_flag
_atom_site_occupancy
Tb Tb1 0.48343(5) 0.10111(2) 0.06839(4) 0.0370(2) Uani d 1
C C1 0.822(2) 0.0588(10) -0.1747(16) 0.098(4) Uani d 1
H H1A 0.905310 0.084451 -0.139851 0.147 Uiso calc 1
H H1B 0.799926 0.077386 -0.253716 0.147 Uiso calc 1
H H1C 0.840486 0.005255 -0.177338 0.147 Uiso calc 1
C C2 0.6939(15) 0.0737(7) -0.0994(12) 0.061(2) Uani d 1
C C3 0.5268(15) 0.2595(6) 0.1013(11) 0.0549(17) Uani d 1
C C4 0.5558(13) 0.3410(6) 0.1141(10) 0.0487(17) Uani d 1
C C5 0.4995(14) 0.3955(6) 0.0340(11) 0.0509(18) Uani d 1
H H5 0.437069 0.379567 -0.028934 0.061 Uiso calc 1
C C6 0.5315(13) 0.4707(6) 0.0433(10) 0.0490(19) Uani d 1
C C7 0.6304(12) 0.4920(5) 0.1372(9) 0.0463(19) Uani d 1
H H7 0.656462 0.542738 0.144899 0.056 Uiso calc 1
C C8 0.6904(13) 0.4403(5) 0.2188(10) 0.0490(18) Uani d 1
C C9 0.7897(13) 0.4650(5) 0.3233(10) 0.048(2) Uani d 1
C C10 0.6527(13) 0.3644(6) 0.2052(10) 0.0487(17) Uani d 1
H H10 0.693296 0.328676 0.258167 0.058 Uiso calc 1
C C11 0.221(2) 0.1696(9) 0.2219(15) 0.081(2) Uani d 1
C C12 0.262(2) 0.1960(12) 0.3475(18) 0.118(4) Uani d 1
H H12A 0.185238 0.225246 0.375752 0.178 Uiso calc 1
H H12B 0.346764 0.226839 0.348357 0.178 Uiso calc 1
H H12C 0.280473 0.152733 0.397841 0.178 Uiso calc 1
C C13 0.025(2) 0.1418(13) 0.0616(17) 0.111(4) Uani d 1
H H13A 0.024026 0.175873 -0.004683 0.167 Uiso calc 1
H H13B -0.070295 0.123833 0.070392 0.167 Uiso calc 1
H H13C 0.086455 0.099546 0.048289 0.167 Uiso calc 1
C C14 -0.038(2) 0.2328(12) 0.2245(18) 0.116(4) Uani d 1
H H14A -0.017134 0.248015 0.305385 0.174 Uiso calc 1
H H14B -0.123468 0.202404 0.218450 0.174 Uiso calc 1
H H14C -0.052455 0.277035 0.175511 0.174 Uiso calc 1
O O8 0.6689(7) 0.0340(4) 0.1736(6) 0.0394(11) Uani d 1
N N1 0.085(2) 0.1871(10) 0.1837(18) 0.128(5) Uani d 1
O O1 0.6106(9) 0.0205(4) -0.0793(7) 0.0507(16) Uani d 1
O O2 0.6799(10) 0.1354(5) -0.0524(7) 0.0604(16) Uani d 1
O O3 0.4373(10) 0.2369(4) 0.0145(7) 0.0597(15) Uani d 1
O O4 0.5873(9) 0.2110(4) 0.1704(7) 0.0533(14) Uani d 1
O O5 0.2821(12) 0.1275(6) 0.1533(9) 0.083(2) Uani d 1
O O6 0.4559(15) 0.0818(7) 0.2856(9) 0.100(3) Uani d 1
O O7 0.3366(10) 0.0867(4) -0.1050(8) 0.0585(17) Uani d 1

loop_
_atom_site_aniso_label
_atom_site_aniso_U_11
_atom_site_aniso_U_22
_atom_site_aniso_U_33
_atom_site_aniso_U_12
_atom_site_aniso_U_13
_atom_site_aniso_U_23
Tb1 0.0467(4) 0.0168(3) 0.0444(3) 0.0029(2) -0.0169(2) -0.0035(2)
C1 0.102(9) 0.091(8) 0.103(9) -0.019(8) 0.023(8) -0.002(8)
C2 0.073(5) 0.046(4) 0.065(4) -0.010(4) 0.006(4) -0.004(4)
C3 0.073(3) 0.033(3) 0.055(3) 0.000(3) -0.016(3) -0.007(3)
C4 0.067(4) 0.024(3) 0.051(3) 0.002(3) -0.019(3) -0.001(3)
C5 0.069(4) 0.028(3) 0.052(3) 0.000(3) -0.022(3) -0.001(3)
C6 0.069(4) 0.023(3) 0.052(4) 0.003(3) -0.020(4) -0.001(3)
C7 0.065(4) 0.024(3) 0.046(4) -0.002(3) -0.024(3) 0.002(3)
C8 0.064(4) 0.026(3) 0.053(4) -0.001(3) -0.021(3) -0.004(3)
C9 0.065(5) 0.024(4) 0.050(4) 0.001(4) -0.025(4) -0.001(4)
C10 0.069(4) 0.026(3) 0.048(3) 0.002(3) -0.020(3) 0.000(3)
C11 0.095(5) 0.064(4) 0.080(5) 0.003(4) -0.004(4) -0.012(4)
C12 0.129(9) 0.114(9) 0.111(9) 0.013(8) 0.005(8) -0.020(8)
C13 0.116(9) 0.103(9) 0.115(9) 0.005(8) 0.010(8) 0.000(8)
C14 0.124(9) 0.115(9) 0.109(9) 0.008(8) 0.009(8) -0.015(8)
O8 0.0396(13) 0.0377(13) 0.0400(14) 0.0038(9) -0.0037(9) 0.0020(9)
N1 0.105(12) 0.124(14) 0.151(14) 0.002(10) -0.020(11) 0.038(10)
O1 0.065(4) 0.029(3) 0.057(4) -0.006(3) -0.001(3) 0.000(3)
O2 0.080(4) 0.040(3) 0.061(3) -0.011(3) 0.003(3) -0.007(3)
O3 0.079(3) 0.035(3) 0.062(3) 0.001(3) -0.021(3) -0.007(3)
O4 0.073(3) 0.030(3) 0.054(3) 0.003(3) -0.017(3) -0.004(2)
O5 0.094(4) 0.066(4) 0.088(4) 0.005(4) 0.007(4) -0.013(3)
O6 0.136(7) 0.115(6) 0.049(2) 0.001(6) 0.000(5) 0.000(5)
O7 0.077(4) 0.037(3) 0.059(4) 0.003(3) -0.018(3) -0.009(3)

loop_
_atom_type_symbol
_atom_type_description
_atom_type_scat_dispersion_real
_atom_type_scat_dispersion_imag
_atom_type_scat_source
C C 0.0033 0.0016 'International Tables Vol C Tables 4.2.6.8 and 6.1.1.4'
H H 0.0000 0.0000 'International Tables Vol C Tables 4.2.6.8 and 6.1.1.4'
N N 0.0061 0.0033 'International Tables Vol C Tables 4.2.6.8 and 6.1.1.4'
O O 0.0106 0.0060 'International Tables Vol C Tables 4.2.6.8 and 6.1.1.4'
Tb Tb -0.1723 4.1537 'International Tables Vol C Tables 4.2.6.8 and 6.1.1.4'

loop_
_geom_angle_atom_site_label_1
_geom_angle_atom_site_label_2
_geom_angle_atom_site_label_3
_geom_angle_site_symmetry_1
_geom_angle_site_symmetry_3
_geom_angle
O5 Tb1 O1 . 3_655 80.4(3)
O5 Tb1 O7 . . 85.5(4)
O1 Tb1 O7 3_655 . 75.0(3)
O5 Tb1 O8 . . 120.3(3)
O1 Tb1 O8 3_655 . 77.1(3)
O7 Tb1 O8 . . 137.8(2)
O5 Tb1 O4 . . 87.1(3)
O1 Tb1 O4 3_655 . 148.5(3)
O7 Tb1 O4 . . 132.9(2)
O8 Tb1 O4 . . 84.6(2)
O5 Tb1 O2 . . 152.2(4)
O1 Tb1 O2 3_655 . 124.1(3)
O7 Tb1 O2 . . 88.7(3)
O8 Tb1 O2 . . 81.3(3)
O4 Tb1 O2 . . 77.1(3)
O5 Tb1 O3 . . 76.6(3)
O1 Tb1 O3 3_655 . 146.8(3)
O7 Tb1 O3 . . 79.5(3)
O8 Tb1 O3 . . 135.5(3)
O4 Tb1 O3 . . 53.6(2)
O2 Tb1 O3 . . 75.6(3)
O5 Tb1 O6 . . 56.9(4)
O1 Tb1 O6 3_655 . 75.9(4)
O7 Tb1 O6 . . 135.5(4)
O8 Tb1 O6 . . 64.1(3)
O4 Tb1 O6 . . 73.1(3)
O2 Tb1 O6 . . 135.7(4)
O3 Tb1 O6 . . 109.9(3)
O5 Tb1 O1 . . 148.1(3)
O1 Tb1 O1 3_655 . 73.7(3)
O7 Tb1 O1 . . 70.3(3)
O8 Tb1 O1 . . 71.8(2)
O4 Tb1 O1 . . 124.5(3)
O2 Tb1 O1 . . 50.6(2)
O3 Tb1 O1 . . 116.9(3)
O6 Tb1 O1 . . 130.7(3)
O5 Tb1 Tb1 . 3_655 117.2(3)
O1 Tb1 Tb1 3_655 3_655 38.88(19)
O7 Tb1 Tb1 . 3_655 68.02(18)
O8 Tb1 Tb1 . 3_655 70.35(16)
O4 Tb1 Tb1 . 3_655 151.3(2)
O2 Tb1 Tb1 . 3_655 85.32(19)
O3 Tb1 Tb1 . 3_655 142.58(18)
O6 Tb1 Tb1 . 3_655 106.3(3)
O1 Tb1 Tb1 . 3_655 34.82(16)
C2 C1 H1A . . 109.5
C2 C1 H1B . . 109.5
H1A C1 H1B . . 109.5
C2 C1 H1C . . 109.5
H1A C1 H1C . . 109.5
H1B C1 H1C . . 109.5
O2 C2 O1 . . 119.9(12)
O2 C2 C1 . . 120.3(12)
O1 C2 C1 . . 119.6(12)
O4 C3 O3 . . 119.5(10)
O4 C3 C4 . . 122.0(10)
O3 C3 C4 . . 118.5(10)
C5 C4 C10 . . 118.2(9)
C5 C4 C3 . . 123.5(10)
C10 C4 C3 . . 118.1(10)
C6 C5 C4 . . 123.4(10)
C6 C5 H5 . . 118.3
C4 C5 H5 . . 118.3
C5 C6 C7 . . 116.5(10)
C5 C6 C6 . 3_665 122.9(12)
C7 C6 C6 . 3_665 120.7(11)
C8 C7 C6 . . 122.7(9)
C8 C7 H7 . . 118.7
C6 C7 H7 . . 118.7
C7 C8 C10 . . 118.2(9)
C7 C8 C9 . . 121.8(8)
C10 C8 C9 . . 120.0(9)
O7 C9 O8 4_666 2_655 125.0(10)
O7 C9 C8 4_666 . 116.9(8)
O8 C9 C8 2_655 . 117.6(9)
C4 C10 C8 . . 121.1(10)
C4 C10 H10 . . 119.5
C8 C10 H10 . . 119.5
O5 C11 N1 . . 113.7(16)
O5 C11 C12 . . 132.2(17)
N1 C11 C12 . . 113.4(17)
C11 C12 H12A . . 109.5
C11 C12 H12B . . 109.5
H12A C12 H12B . . 109.5
C11 C12 H12C . . 109.5
H12A C12 H12C . . 109.5
H12B C12 H12C . . 109.5
N1 C13 H13A . . 109.5
N1 C13 H13B . . 109.5
H13A C13 H13B . . 109.5
N1 C13 H13C . . 109.5
H13A C13 H13C . . 109.5
H13B C13 H13C . . 109.5
N1 C14 H14A . . 109.5
N1 C14 H14B . . 109.5
H14A C14 H14B . . 109.5
N1 C14 H14C . . 109.5
H14A C14 H14C . . 109.5
H14B C14 H14C . . 109.5
C9 O8 Tb1 2_645 . 134.9(7)
C11 N1 C14 . . 138.6(19)
C11 N1 C13 . . 114.3(17)
C14 N1 C13 . . 106.9(15)
C2 O1 Tb1 . 3_655 160.8(8)
C2 O1 Tb1 . . 91.8(7)
Tb1 O1 Tb1 3_655 . 106.3(3)
C2 O2 Tb1 . . 97.7(8)
C3 O3 Tb1 . . 91.1(6)
C3 O4 Tb1 . . 95.8(6)
C11 O5 Tb1 . . 146.9(11)
C9 O7 Tb1 4_565 . 140.2(7)

loop_
_geom_bond_atom_site_label_1
_geom_bond_atom_site_label_2
_geom_bond_site_symmetry_2
_geom_bond_distance
Tb1 O5 . 2.229(11)
Tb1 O1 3_655 2.324(7)
Tb1 O7 . 2.323(8)
Tb1 O8 . 2.350(7)
Tb1 O4 . 2.421(7)
Tb1 O2 . 2.451(9)
Tb1 O3 . 2.499(7)
Tb1 O6 . 2.514(10)
Tb1 O1 . 2.555(8)
Tb1 Tb1 3_655 3.9071(9)
C1 C2 . 1.55(2)
C1 H1A . 0.9600
C1 H1B . 0.9600
C1 H1C . 0.9600
C2 O2 . 1.221(15)
C2 O1 . 1.252(14)
C3 O4 . 1.263(14)
C3 O3 . 1.305(14)
C3 C4 . 1.467(15)
C4 C5 . 1.396(15)
C4 C10 . 1.384(15)
C5 C6 . 1.362(15)
C5 H5 . 0.9300
C6 C7 . 1.407(15)
C6 C6 3_665 1.51(2)
C7 C8 . 1.385(14)
C7 H7 . 0.9300
C8 C10 . 1.390(15)
C8 C9 . 1.512(15)
C9 O7 4_666 1.276(12)
C9 O8 2_655 1.276(12)
C10 H10 . 0.9300
C11 O5 . 1.244(18)
C11 N1 . 1.35(2)
C11 C12 . 1.52(2)
C12 H12A . 0.9600
C12 H12B . 0.9600
C12 H12C . 0.9600
C13 N1 . 1.66(3)
C13 H13A . 0.9600
C13 H13B . 0.9600
C13 H13C . 0.9600
C14 N1 . 1.51(3)
C14 H14A . 0.9600
C14 H14B . 0.9600
C14 H14C . 0.9600

_cod_database_fobs_code 2021043
